data_4312315
loop_
_publ_author_name
'Donald J. Darensbourg'
'Cesar G. Ortiz'
'Jason C. Yarbrough'

_publ_section_title
;
 Synthesis and Structures of Nickel and Palladium Salicylaldiminato
 1,3,5-Triaza-7-phosphaadamantane (PTA) Complexes
;
_journal_name_full 'Inorganic Chemistry'
_journal_page_first 6915
_journal_page_last 6922
_journal_paper_doi 10.1021/ic0341284
_journal_volume 42
_journal_year 2003
_chemical_formula_sum 'C27 H39 N4 O2 P Pd'
_chemical_formula_weight 588.99
_chemical_name_systematic
; 
 ? 
;
_space_group_IT_number 61
_symmetry_cell_setting orthorhombic
_symmetry_space_group_name_Hall '-P 2ac 2ab'
_symmetry_space_group_name_H-M 'P b c a'
_atom_sites_solution_hydrogens geom
_atom_sites_solution_primary direct
_atom_sites_solution_secondary difmap
_audit_creation_method SHELXL-97
_cell_angle_alpha 90.00
_cell_angle_beta 90.00
_cell_angle_gamma 90.00
_cell_formula_units_Z 8
_cell_length_a 12.249(6)
_cell_length_b 18.457(8)
_cell_length_c 23.812(11)
_cell_measurement_reflns_used 980
_cell_measurement_temperature 110(2)
_cell_measurement_theta_max 23.36
_cell_measurement_theta_min 2.17
_cell_volume 5383(4)
_computing_cell_refinement 'Bruker SMART'
_computing_data_collection 'Bruker SMART'
_computing_data_reduction 'Bruker SAINT'
_computing_molecular_graphics 'Bruker SHELXTL'
_computing_publication_material 'Bruker SHELXTL'
_computing_structure_refinement 'SHELXL-97 (Sheldrick, 1997)'
_computing_structure_solution 'SHELXS-97 (Sheldrick, 1990)'
_diffrn_ambient_temperature 110(2)
_diffrn_measured_fraction_theta_full 0.995
_diffrn_measured_fraction_theta_max 0.995
_diffrn_measurement_device_type 'CCD area detector'
_diffrn_measurement_method 'phi and omega scans'
_diffrn_radiation_monochromator graphite
_diffrn_radiation_source 'fine-focus sealed tube'
_diffrn_radiation_type MoK\a
_diffrn_radiation_wavelength 0.71073
_diffrn_reflns_av_R_equivalents 0.1138
_diffrn_reflns_av_sigmaI/netI 0.0713
_diffrn_reflns_limit_h_max 13
_diffrn_reflns_limit_h_min -7
_diffrn_reflns_limit_k_max 19
_diffrn_reflns_limit_k_min -20
_diffrn_reflns_limit_l_max 26
_diffrn_reflns_limit_l_min -26
_diffrn_reflns_number 22699
_diffrn_reflns_theta_full 23.36
_diffrn_reflns_theta_max 23.36
_diffrn_reflns_theta_min 1.71
_exptl_absorpt_coefficient_mu 0.780
_exptl_absorpt_correction_type none
_exptl_crystal_density_diffrn 1.453
_exptl_crystal_density_meas 0
_exptl_crystal_density_method 'not measured'
_exptl_crystal_F_000 2448
_refine_diff_density_max 0.558
_refine_diff_density_min -0.352
_refine_diff_density_rms 0.078
_refine_ls_extinction_method none
_refine_ls_goodness_of_fit_ref 0.926
_refine_ls_hydrogen_treatment mixed
_refine_ls_matrix_type full
_refine_ls_number_parameters 322
_refine_ls_number_reflns 3899
_refine_ls_number_restraints 0
_refine_ls_restrained_S_all 0.926
_refine_ls_R_factor_all 0.0523
_refine_ls_R_factor_gt 0.0343
_refine_ls_shift/su_max 0.008
_refine_ls_shift/su_mean 0.001
_refine_ls_structure_factor_coef Fsqd
_refine_ls_weighting_details 'calc w=1/[\s^2^(Fo^2^)+(0.0190P)^2^+0.0000P] where P=(Fo^2^+2Fc^2^)/3'
_refine_ls_weighting_scheme calc
_refine_ls_wR_factor_gt 0.0674
_refine_ls_wR_factor_ref 0.0723
_reflns_number_gt 3000
_reflns_number_total 3899
_reflns_threshold_expression >2sigma(I)
_cod_data_source_file ic0341284si20030205_021052_7.cif
_cod_data_source_block Structure6b
_cod_depositor_comments
;
The following automatic conversions were performed:

'_symmetry_cell_setting' value 'Orthorhombic' changed to
'orthorhombic' according to the built-in table from CIF Core
dictionary named 'cif_core.dic' version 2.4.1 from 2010-06-29.

Automatic conversion script
Id: cif_fix_values 1646 2011-03-28 12:23:43Z adriana 
;
_cod_original_cell_volume 5384(4)
_cod_database_code 4312315

loop_
_symmetry_equiv_pos_as_xyz
'x, y, z'
'-x+1/2, -y, z+1/2'
'-x, y+1/2, -z+1/2'
'x+1/2, -y+1/2, -z'
'-x, -y, -z'
'x-1/2, y, -z-1/2'
'x, -y-1/2, z-1/2'
'-x-1/2, y-1/2, z'

loop_
_atom_site_label
_atom_site_type_symbol
_atom_site_fract_x
_atom_site_fract_y
_atom_site_fract_z
_atom_site_U_iso_or_equiv
_atom_site_adp_type
_atom_site_occupancy
_atom_site_symmetry_multiplicity
_atom_site_calc_flag
_atom_site_refinement_flags
_atom_site_disorder_assembly
_atom_site_disorder_group
Pd1 Pd 0.70413(2) 0.181799(14) 0.342891(11) 0.01321(10) Uani 1 1 d . . .
P1 P 0.80454(8) 0.25557(5) 0.29195(4) 0.0139(2) Uani 1 1 d . . .
O1 O 0.6410(2) 0.13426(12) 0.27128(10) 0.0164(6) Uani 1 1 d . . .
O2 O 0.5820(2) 0.10375(14) 0.17028(10) 0.0240(7) Uani 1 1 d . . .
N1 N 0.5954(2) 0.12162(15) 0.39166(12) 0.0132(7) Uani 1 1 d . . .
N2 N 0.8612(2) 0.30283(16) 0.18663(13) 0.0189(8) Uani 1 1 d . . .
N3 N 0.9988(2) 0.31927(15) 0.26127(12) 0.0153(7) Uani 1 1 d . . .
N4 N 0.8361(2) 0.39687(16) 0.25869(13) 0.0182(8) Uani 1 1 d . . .
C1 C 0.7690(3) 0.2328(2) 0.41097(15) 0.0216(10) Uani 1 1 d . . .
H1A H 0.8310 0.2609 0.3995 0.032 Uiso 1 1 calc R . .
H1B H 0.7914 0.1974 0.4381 0.032 Uiso 1 1 calc R . .
H1C H 0.7151 0.2641 0.4273 0.032 Uiso 1 1 calc R . .
C2 C 0.5146(3) 0.08613(19) 0.37051(16) 0.0161(9) Uani 1 1 d . . .
H2 H 0.4678 0.0649 0.3965 0.019 Uiso 1 1 calc R . .
C3 C 0.4865(3) 0.07464(18) 0.31317(16) 0.0143(9) Uani 1 1 d . . .
C4 C 0.3849(3) 0.04092(18) 0.30210(17) 0.0194(9) Uani 1 1 d . . .
H4 H 0.3416 0.0265 0.3322 0.023 Uiso 1 1 calc R . .
C5 C 0.3485(3) 0.0290(2) 0.24919(18) 0.0242(10) Uani 1 1 d . . .
H5 H 0.2808 0.0074 0.2433 0.029 Uiso 1 1 calc R . .
C6 C 0.4133(3) 0.04933(19) 0.20360(18) 0.0220(10) Uani 1 1 d . . .
H6 H 0.3886 0.0411 0.1672 0.026 Uiso 1 1 calc R . .
C7 C 0.5125(3) 0.08112(18) 0.21196(16) 0.0182(9) Uani 1 1 d . . .
C8 C 0.5516(3) 0.09838(19) 0.26732(15) 0.0147(9) Uani 1 1 d . . .
C9 C 0.5976(3) 0.12754(19) 0.45252(15) 0.0165(9) Uani 1 1 d . . .
C10 C 0.6642(3) 0.07942(19) 0.48278(16) 0.0166(9) Uani 1 1 d . . .
C11 C 0.6697(3) 0.0894(2) 0.54098(16) 0.0226(10) Uani 1 1 d . . .
H11 H 0.7126 0.0583 0.5624 0.027 Uiso 1 1 calc R . .
C12 C 0.6132(3) 0.1443(2) 0.56729(16) 0.0244(10) Uani 1 1 d . . .
H12 H 0.6177 0.1498 0.6060 0.029 Uiso 1 1 calc R . .
C13 C 0.5499(3) 0.1911(2) 0.53605(16) 0.0227(10) Uani 1 1 d . . .
H13 H 0.5126 0.2282 0.5542 0.027 Uiso 1 1 calc R . .
C14 C 0.5404(3) 0.18397(19) 0.47783(15) 0.0175(9) Uani 1 1 d . . .
C15 C 0.4703(3) 0.23535(19) 0.44342(16) 0.0217(10) Uani 1 1 d . . .
H15 H 0.4971 0.2337 0.4047 0.026 Uiso 1 1 calc R . .
C16 C 0.4784(4) 0.31395(19) 0.46324(18) 0.0316(11) Uani 1 1 d . . .
H16A H 0.4458 0.3184 0.4997 0.047 Uiso 1 1 calc R . .
H16B H 0.4408 0.3449 0.4372 0.047 Uiso 1 1 calc R . .
H16C H 0.5538 0.3280 0.4652 0.047 Uiso 1 1 calc R . .
C17 C 0.3509(3) 0.2113(2) 0.44255(17) 0.0275(10) Uani 1 1 d . . .
H17A H 0.3456 0.1640 0.4260 0.041 Uiso 1 1 calc R . .
H17B H 0.3088 0.2451 0.4208 0.041 Uiso 1 1 calc R . .
H17C H 0.3232 0.2098 0.4803 0.041 Uiso 1 1 calc R . .
C18 C 0.7254(3) 0.0196(2) 0.45372(16) 0.0224(10) Uani 1 1 d . . .
H18 H 0.7394 0.0355 0.4151 0.027 Uiso 1 1 calc R . .
C19 C 0.8350(3) 0.0025(2) 0.4804(2) 0.0373(12) Uani 1 1 d . . .
H19A H 0.8768 0.0462 0.4839 0.056 Uiso 1 1 calc R . .
H19B H 0.8738 -0.0314 0.4572 0.056 Uiso 1 1 calc R . .
H19C H 0.8236 -0.0183 0.5169 0.056 Uiso 1 1 calc R . .
C20 C 0.6554(4) -0.0483(2) 0.4505(2) 0.0361(12) Uani 1 1 d . . .
H20A H 0.6364 -0.0637 0.4878 0.054 Uiso 1 1 calc R . .
H20B H 0.6954 -0.0861 0.4320 0.054 Uiso 1 1 calc R . .
H20C H 0.5900 -0.0380 0.4297 0.054 Uiso 1 1 calc R . .
C21 C 0.7696(3) 0.35229(19) 0.29626(17) 0.0182(9) Uani 1 1 d . . .
H21A H 0.6931 0.3585 0.2867 0.022 Uiso 1 1 calc R . .
H21B H 0.7797 0.3688 0.3346 0.022 Uiso 1 1 calc R . .
C22 C 0.7977(3) 0.2454(2) 0.21484(14) 0.0196(9) Uani 1 1 d . . .
H22A H 0.8264 0.1983 0.2042 0.024 Uiso 1 1 calc R . .
H22B H 0.7222 0.2478 0.2027 0.024 Uiso 1 1 calc R . .
C23 C 0.9539(3) 0.26464(19) 0.29992(15) 0.0152(9) Uani 1 1 d . . .
H23A H 0.9707 0.2784 0.3383 0.018 Uiso 1 1 calc R . .
H23B H 0.9882 0.2182 0.2926 0.018 Uiso 1 1 calc R . .
C24 C 0.9758(3) 0.2994(2) 0.20280(16) 0.0203(9) Uani 1 1 d . . .
H24A H 1.0171 0.3312 0.1784 0.024 Uiso 1 1 calc R . .
H24B H 1.0018 0.2504 0.1965 0.024 Uiso 1 1 calc R . .
C25 C 0.9517(3) 0.39043(19) 0.27246(16) 0.0188(9) Uani 1 1 d . . .
H25A H 0.9919 0.4264 0.2511 0.023 Uiso 1 1 calc R . .
H25B H 0.9614 0.4015 0.3120 0.023 Uiso 1 1 calc R . .
C26 C 0.8203(3) 0.3744(2) 0.20000(16) 0.0223(10) Uani 1 1 d . . .
H26A H 0.7429 0.3759 0.1915 0.027 Uiso 1 1 calc R . .
H26B H 0.8563 0.4093 0.1758 0.027 Uiso 1 1 calc R . .
C27 C 0.5438(4) 0.0975(2) 0.11380(17) 0.0405(12) Uani 1 1 d . . .
H27A H 0.5317 0.0474 0.1050 0.061 Uiso 1 1 calc R . .
H27B H 0.5974 0.1172 0.0886 0.061 Uiso 1 1 calc R . .
H27C H 0.4766 0.1238 0.1098 0.061 Uiso 1 1 calc R . .

loop_
_atom_site_aniso_label
_atom_site_aniso_U_11
_atom_site_aniso_U_22
_atom_site_aniso_U_33
_atom_site_aniso_U_23
_atom_site_aniso_U_13
_atom_site_aniso_U_12
Pd1 0.01238(16) 0.01433(16) 0.01291(15) -0.00032(13) 0.00020(14) -0.00260(15)
P1 0.0120(5) 0.0151(5) 0.0145(5) -0.0013(4) -0.0006(5) -0.0026(5)
O1 0.0148(15) 0.0182(15) 0.0162(14) -0.0047(11) 0.0002(12) -0.0024(13)
O2 0.0320(17) 0.0272(15) 0.0126(15) -0.0029(12) -0.0027(13) -0.0026(14)
N1 0.0149(18) 0.0085(16) 0.0161(17) -0.0001(13) -0.0009(15) -0.0010(15)
N2 0.0134(18) 0.025(2) 0.0187(18) 0.0020(15) 0.0000(15) -0.0054(16)
N3 0.0142(17) 0.0134(16) 0.0183(17) 0.0020(14) 0.0008(14) -0.0019(15)
N4 0.0138(18) 0.0155(17) 0.0254(19) 0.0032(15) 0.0017(15) -0.0005(15)
C1 0.023(2) 0.028(2) 0.014(2) 0.0012(18) 0.0015(18) -0.0081(19)
C2 0.012(2) 0.014(2) 0.023(2) -0.0002(17) 0.0061(18) 0.0014(18)
C3 0.014(2) 0.0067(19) 0.023(2) -0.0032(16) -0.0027(18) -0.0002(17)
C4 0.015(2) 0.010(2) 0.033(2) -0.0027(18) 0.0018(19) -0.0004(18)
C5 0.015(2) 0.014(2) 0.044(3) -0.005(2) -0.012(2) -0.0003(19)
C6 0.023(2) 0.012(2) 0.031(2) -0.0021(19) -0.015(2) 0.002(2)
C7 0.025(2) 0.010(2) 0.020(2) -0.0028(17) -0.006(2) 0.0031(19)
C8 0.017(2) 0.0070(19) 0.020(2) -0.0033(16) -0.0009(19) 0.0026(18)
C9 0.013(2) 0.019(2) 0.018(2) 0.0039(17) 0.0016(18) -0.0053(19)
C10 0.013(2) 0.016(2) 0.020(2) 0.0044(17) 0.0008(18) -0.0050(18)
C11 0.018(2) 0.027(2) 0.023(2) 0.0083(19) -0.0006(19) -0.0005(19)
C12 0.023(2) 0.037(3) 0.013(2) -0.0021(19) 0.0015(19) -0.005(2)
C13 0.022(2) 0.026(2) 0.021(2) -0.0048(19) 0.0066(19) 0.000(2)
C14 0.017(2) 0.015(2) 0.020(2) 0.0020(18) 0.0031(18) -0.0030(19)
C15 0.028(2) 0.021(2) 0.016(2) -0.0002(17) 0.0032(19) 0.004(2)
C16 0.037(3) 0.025(2) 0.033(3) 0.002(2) 0.008(2) 0.005(2)
C17 0.028(3) 0.033(2) 0.022(2) -0.0027(19) -0.002(2) 0.011(2)
C18 0.026(3) 0.021(2) 0.020(2) 0.0081(18) 0.0046(19) 0.005(2)
C19 0.031(3) 0.032(3) 0.049(3) 0.001(2) -0.003(2) 0.007(2)
C20 0.038(3) 0.021(2) 0.050(3) -0.001(2) 0.003(2) 0.000(2)
C21 0.008(2) 0.017(2) 0.029(2) -0.0046(18) 0.0022(18) 0.0019(17)
C22 0.018(2) 0.025(2) 0.017(2) -0.0030(17) -0.0031(19) -0.001(2)
C23 0.013(2) 0.017(2) 0.016(2) 0.0001(17) -0.0008(17) 0.0020(18)
C24 0.018(2) 0.021(2) 0.023(2) 0.0051(18) 0.0058(19) -0.0024(19)
C25 0.017(2) 0.015(2) 0.025(2) 0.0004(17) 0.0011(19) -0.0028(19)
C26 0.013(2) 0.024(2) 0.029(2) 0.0107(19) -0.0003(19) -0.0013(19)
C27 0.052(3) 0.050(3) 0.020(2) -0.004(2) -0.011(2) -0.004(3)

loop_
_atom_type_symbol
_atom_type_description
_atom_type_scat_dispersion_real
_atom_type_scat_dispersion_imag
_atom_type_scat_source
C C 0.0033 0.0016 'International Tables Vol C Tables 4.2.6.8 and 6.1.1.4'
H H 0.0000 0.0000 'International Tables Vol C Tables 4.2.6.8 and 6.1.1.4'
N N 0.0061 0.0033 'International Tables Vol C Tables 4.2.6.8 and 6.1.1.4'
O O 0.0106 0.0060 'International Tables Vol C Tables 4.2.6.8 and 6.1.1.4'
P P 0.1023 0.0942 'International Tables Vol C Tables 4.2.6.8 and 6.1.1.4'
Pd Pd -0.9988 1.0072 'International Tables Vol C Tables 4.2.6.8 and 6.1.1.4'

loop_
_geom_angle_atom_site_label_1
_geom_angle_atom_site_label_2
_geom_angle_atom_site_label_3
_geom_angle
_geom_angle_site_symmetry_1
_geom_angle_site_symmetry_3
_geom_angle_publ_flag
C1 Pd1 O1 177.13(13) . . ?
C1 Pd1 N1 92.98(13) . . ?
O1 Pd1 N1 89.67(11) . . ?
C1 Pd1 P1 86.26(11) . . ?
O1 Pd1 P1 90.98(8) . . ?
N1 Pd1 P1 173.27(8) . . ?
C21 P1 C23 97.88(16) . . ?
C21 P1 C22 98.28(17) . . ?
C23 P1 C22 98.98(17) . . ?
C21 P1 Pd1 116.10(12) . . ?
C23 P1 Pd1 123.60(12) . . ?
C22 P1 Pd1 117.36(13) . . ?
C8 O1 Pd1 126.8(2) . . ?
C7 O2 C27 116.9(3) . . ?
C2 N1 C9 116.2(3) . . ?
C2 N1 Pd1 122.9(3) . . ?
C9 N1 Pd1 120.2(2) . . ?
C26 N2 C24 108.3(3) . . ?
C26 N2 C22 111.9(3) . . ?
C24 N2 C22 110.8(3) . . ?
C25 N3 C24 108.8(3) . . ?
C25 N3 C23 110.8(3) . . ?
C24 N3 C23 110.5(3) . . ?
C21 N4 C25 110.9(3) . . ?
C21 N4 C26 110.5(3) . . ?
C25 N4 C26 108.5(3) . . ?
N1 C2 C3 129.4(4) . . ?
C4 C3 C8 119.0(3) . . ?
C4 C3 C2 117.1(3) . . ?
C8 C3 C2 123.8(3) . . ?
C5 C4 C3 122.2(4) . . ?
C4 C5 C6 119.5(4) . . ?
C7 C6 C5 120.6(4) . . ?
C6 C7 O2 125.3(3) . . ?
C6 C7 C8 121.7(4) . . ?
O2 C7 C8 112.9(3) . . ?
O1 C8 C3 125.5(3) . . ?
O1 C8 C7 117.7(3) . . ?
C3 C8 C7 116.7(3) . . ?
C14 C9 C10 122.9(3) . . ?
C14 C9 N1 118.6(3) . . ?
C10 C9 N1 118.3(3) . . ?
C11 C10 C9 116.9(3) . . ?
C11 C10 C18 121.9(3) . . ?
C9 C10 C18 121.2(3) . . ?
C12 C11 C10 121.5(4) . . ?
C11 C12 C13 119.9(4) . . ?
C12 C13 C14 121.6(4) . . ?
C9 C14 C13 117.2(3) . . ?
C9 C14 C15 121.2(3) . . ?
C13 C14 C15 121.6(3) . . ?
C14 C15 C16 112.9(3) . . ?
C14 C15 C17 111.6(3) . . ?
C16 C15 C17 110.0(3) . . ?
C10 C18 C19 113.7(3) . . ?
C10 C18 C20 110.3(3) . . ?
C19 C18 C20 110.4(3) . . ?
N4 C21 P1 112.5(2) . . ?
N2 C22 P1 110.8(2) . . ?
N3 C23 P1 111.6(2) . . ?
N2 C24 N3 115.2(3) . . ?
N3 C25 N4 114.6(3) . . ?
N2 C26 N4 114.9(3) . . ?

loop_
_geom_bond_atom_site_label_1
_geom_bond_atom_site_label_2
_geom_bond_distance
_geom_bond_site_symmetry_2
_geom_bond_publ_flag
Pd1 C1 2.036(4) . ?
Pd1 O1 2.068(2) . ?
Pd1 N1 2.087(3) . ?
Pd1 P1 2.1995(12) . ?
P1 C21 1.839(4) . ?
P1 C23 1.847(4) . ?
P1 C22 1.848(4) . ?
O1 C8 1.283(4) . ?
O2 C7 1.373(4) . ?
O2 C27 1.429(4) . ?
N1 C2 1.290(4) . ?
N1 C9 1.454(5) . ?
N2 C26 1.448(5) . ?
N2 C24 1.457(5) . ?
N2 C22 1.477(5) . ?
N3 C25 1.459(4) . ?
N3 C24 1.467(5) . ?
N3 C23 1.472(4) . ?
N4 C21 1.463(5) . ?
N4 C25 1.459(5) . ?
N4 C26 1.470(5) . ?
C2 C3 1.424(5) . ?
C3 C4 1.417(5) . ?
C3 C8 1.421(5) . ?
C4 C5 1.354(5) . ?
C5 C6 1.396(6) . ?
C6 C7 1.364(5) . ?
C7 C8 1.438(5) . ?
C9 C14 1.392(5) . ?
C9 C10 1.405(5) . ?
C10 C11 1.400(5) . ?
C10 C18 1.504(5) . ?
C11 C12 1.377(5) . ?
C12 C13 1.378(5) . ?
C13 C14 1.397(5) . ?
C14 C15 1.519(5) . ?
C15 C16 1.529(5) . ?
C15 C17 1.529(5) . ?
C18 C19 1.518(5) . ?
C18 C20 1.521(5) . ?
